data_4077427
loop_
_publ_author_name
'Reddy, K. Rajender'
'Surekha, K.'
'Lee, Gene-Hsiang'
'Peng, Shie-Ming'
'Liu, Shiuh-Tzung'

_publ_section_title
;
 Single and Multiple Insertion of Alkynes into Pd&#x2212;Acyl and
 Pd&#x2212;Aryl Bonds in Cationic Palladium Complexes with
 Phosphine&#x2212;Imine (P\sim N) Ligands
;
_journal_issue 26
_journal_name_full Organometallics
_journal_page_first 5557
_journal_paper_doi 10.1021/om0106377
_journal_volume 20
_journal_year 2001
_chemical_formula_sum 'C49 H53 B F4 N O12 P Pd'
_chemical_formula_weight 1072.10
_chemical_name_systematic
; 
 ? 
;
_space_group_IT_number 14
_symmetry_space_group_name_Hall '-P 2yn'
_symmetry_space_group_name_H-M 'P 1 21/n 1'
_atom_sites_solution_hydrogens geom
_atom_sites_solution_primary direct
_atom_sites_solution_secondary difmap
_audit_creation_method SHELXL
_cell_angle_alpha 90.00
_cell_angle_beta 99.9770(10)
_cell_angle_gamma 90.00
_cell_formula_units_Z 4
_cell_length_a 16.9538(5)
_cell_length_b 17.2030(5)
_cell_length_c 17.0361(5)
_cell_measurement_temperature 150(2)
_cell_volume 4893.5(2)
_computing_structure_refinement 'SHELXL-93 (Sheldrick, 1993)'
_computing_structure_solution 'SHELXS-86 (Sheldrick, 1990)'
_diffrn_ambient_temperature 150(2)
_diffrn_radiation_monochromator graphite
_diffrn_radiation_source 'fine-focus sealed tube'
_diffrn_radiation_type MoK\a
_diffrn_radiation_wavelength 0.71073
_diffrn_reflns_av_R_equivalents 0.0356
_diffrn_reflns_av_sigmaI/netI 0.0301
_diffrn_reflns_limit_h_max 24
_diffrn_reflns_limit_h_min -24
_diffrn_reflns_limit_k_max 24
_diffrn_reflns_limit_k_min -25
_diffrn_reflns_limit_l_max 25
_diffrn_reflns_limit_l_min -24
_diffrn_reflns_number 50290
_diffrn_reflns_theta_max 27.50
_diffrn_reflns_theta_min 1.56
_exptl_absorpt_coefficient_mu 0.490
_exptl_crystal_density_diffrn 1.455
_exptl_crystal_F_000 2208
_refine_diff_density_max 0.783
_refine_diff_density_min -0.660
_refine_diff_density_rms 0.099
_refine_ls_extinction_coef 0.0009(2)
_refine_ls_extinction_expression Fc^*^=kFc[1+0.001xFc^2^\l^3^/sin(2\q)]^-1/4^
_refine_ls_extinction_method SHELXL
_refine_ls_goodness_of_fit_all 1.060
_refine_ls_goodness_of_fit_obs 1.091
_refine_ls_matrix_type full
_refine_ls_number_parameters 626
_refine_ls_number_reflns 11173
_refine_ls_number_restraints 0
_refine_ls_restrained_S_all 1.068
_refine_ls_restrained_S_obs 1.091
_refine_ls_R_factor_all 0.0559
_refine_ls_R_factor_obs 0.0368
_refine_ls_shift/esd_max 0.001
_refine_ls_shift/esd_mean 0.000
_refine_ls_structure_factor_coef Fsqd
_refine_ls_weighting_details 'w=1/[\s^2^(Fo^2^)+(0.0639P)^2^+1.9226P] where P=(Fo^2^+2Fc^2^)/3'
_refine_ls_weighting_scheme calc
_refine_ls_wR_factor_all 0.1101
_refine_ls_wR_factor_obs 0.0981
_reflns_number_observed 8676
_reflns_number_total 11232
_reflns_observed_criterion >2sigma(I)
_cod_data_source_file om0106377.cif
_cod_data_source_block ic7704
_cod_depositor_comments
;
The following automatic conversions were performed:

'_refine_ls_weighting_scheme' value 'calc
w=1/[\s^2^(Fo^2^)+(0.0639P)^2^+1.9226P] where P=(Fo^2^+2Fc^2^)/3' was
changed to 'calc'. New tag '_refine_ls_weighting_details' was
created. The value of the new tag was set to
'w=1/[\s^2^(Fo^2^)+(0.0639P)^2^+1.9226P] where P=(Fo^2^+2Fc^2^)/3'.

Automatic conversion script
Id: cif_fix_values 3143 2015-03-26 13:38:13Z robertas 
;
_cod_database_code 4077427

loop_
_symmetry_equiv_pos_as_xyz
'x, y, z'
'-x+1/2, y+1/2, -z+1/2'
'-x, -y, -z'
'x-1/2, -y-1/2, z-1/2'

loop_
_atom_site_aniso_label
_atom_site_aniso_U_11
_atom_site_aniso_U_22
_atom_site_aniso_U_33
_atom_site_aniso_U_23
_atom_site_aniso_U_13
_atom_site_aniso_U_12
Pd 0.02208(10) 0.02227(10) 0.01960(10) 0.00294(7) 0.00449(7) 0.00163(7)
P 0.0239(3) 0.0233(3) 0.0228(3) 0.0023(2) 0.0055(3) 0.0014(2)
O1 0.0269(9) 0.0263(9) 0.0231(9) -0.0012(7) 0.0038(7) 0.0030(7)
O2 0.0265(10) 0.0453(12) 0.0312(11) -0.0076(9) 0.0072(8) 0.0026(9)
O3 0.0252(10) 0.0458(12) 0.0438(12) -0.0009(9) 0.0038(9) 0.0057(9)
O4 0.0333(11) 0.0370(11) 0.0471(13) 0.0050(9) 0.0094(9) -0.0034(9)
O5 0.0360(12) 0.0662(15) 0.0374(12) 0.0220(11) 0.0109(10) 0.0025(10)
O6 0.0367(11) 0.0346(11) 0.0359(11) 0.0133(9) 0.0049(9) 0.0076(9)
O7 0.0398(12) 0.0335(11) 0.0588(14) -0.0044(10) 0.0130(11) -0.0088(9)
O8 0.0326(11) 0.0374(11) 0.0444(12) 0.0075(9) 0.0161(9) 0.0006(9)
N 0.0235(11) 0.0247(10) 0.0228(11) 0.0029(8) 0.0035(8) -0.0010(8)
C1 0.0251(13) 0.0308(13) 0.0290(14) -0.0051(10) 0.0044(11) -0.0048(10)
C2 0.0255(12) 0.0223(11) 0.0302(13) 0.0000(10) 0.0037(10) 0.0037(10)
C3 0.0270(13) 0.0221(12) 0.0233(13) 0.0016(10) 0.0020(10) 0.0031(10)
C4 0.0302(13) 0.0213(12) 0.0210(12) 0.0008(9) 0.0056(10) 0.0003(10)
C5 0.0299(13) 0.0218(11) 0.0216(12) 0.0012(9) 0.0059(10) 0.0012(10)
C6 0.0302(14) 0.0361(15) 0.035(2) -0.0048(12) 0.0032(12) 0.0028(12)
C7 0.034(2) 0.044(2) 0.043(2) -0.0148(14) 0.0122(13) -0.0011(13)
C8 0.038(2) 0.053(2) 0.033(2) -0.0132(14) 0.0103(13) -0.0145(14)
C9 0.036(2) 0.059(2) 0.029(2) -0.0007(14) -0.0008(12) -0.0049(15)
C10 0.0299(15) 0.043(2) 0.034(2) -0.0046(12) 0.0017(12) 0.0014(12)
C20 0.0243(13) 0.0271(12) 0.0233(13) 0.0046(10) 0.0001(10) -0.0008(10)
C21 0.0354(15) 0.0341(14) 0.0268(14) 0.0044(11) 0.0057(12) -0.0028(12)
C22 0.037(2) 0.0325(14) 0.038(2) 0.0130(12) 0.0073(13) -0.0025(12)
C23 0.036(2) 0.0257(13) 0.044(2) 0.0079(12) 0.0045(13) 0.0020(11)
C24 0.0321(15) 0.0298(14) 0.037(2) 0.0033(11) 0.0083(12) 0.0037(11)
C25 0.0236(12) 0.0274(12) 0.0253(13) 0.0039(10) 0.0030(10) -0.0003(10)
C26 0.0284(13) 0.0308(13) 0.0218(13) 0.0031(10) 0.0030(10) -0.0028(10)
C27 0.0311(14) 0.0318(14) 0.0208(13) -0.0010(10) -0.0019(11) 0.0003(11)
C28 0.044(2) 0.038(2) 0.0276(14) 0.0010(12) 0.0071(12) 0.0034(13)
C29 0.054(2) 0.043(2) 0.037(2) -0.0051(14) 0.0049(15) 0.0126(15)
C30 0.058(2) 0.032(2) 0.044(2) -0.0036(13) -0.004(2) 0.0050(14)
C31 0.051(2) 0.036(2) 0.040(2) 0.0035(13) -0.0006(15) -0.0105(14)
C32 0.037(2) 0.0351(15) 0.0259(14) -0.0013(11) 0.0009(12) -0.0068(12)
C33 0.0264(13) 0.0288(13) 0.0218(12) 0.0023(10) 0.0063(10) 0.0023(10)
C34 0.0323(15) 0.0268(13) 0.039(2) -0.0042(11) 0.0087(12) 0.0012(11)
C35 0.0320(15) 0.040(2) 0.043(2) -0.0025(13) 0.0105(13) 0.0088(12)
C36 0.0252(14) 0.047(2) 0.042(2) -0.0018(14) 0.0084(12) -0.0013(12)
C37 0.0335(15) 0.0340(14) 0.039(2) -0.0031(12) 0.0066(12) -0.0068(12)
C38 0.0310(14) 0.0275(13) 0.0301(14) 0.0007(11) 0.0073(11) 0.0026(11)
C39 0.0333(14) 0.0254(12) 0.0243(13) -0.0002(10) 0.0046(11) 0.0023(11)
C40 0.042(2) 0.0327(14) 0.0282(14) 0.0022(11) 0.0069(12) 0.0004(12)
C41 0.056(2) 0.046(2) 0.027(2) -0.0030(13) 0.0113(14) 0.003(2)
C42 0.065(2) 0.040(2) 0.030(2) -0.0060(13) -0.0014(15) 0.005(2)
C43 0.046(2) 0.035(2) 0.043(2) -0.0022(13) -0.0043(14) -0.0047(13)
C44 0.037(2) 0.0359(15) 0.0323(15) 0.0011(12) 0.0047(12) -0.0005(12)
C50 0.0279(14) 0.0314(13) 0.0268(14) -0.0050(10) 0.0022(11) -0.0017(11)
C51 0.045(2) 0.055(2) 0.063(2) 0.006(2) 0.019(2) -0.013(2)
C52 0.0253(13) 0.0196(11) 0.0292(14) -0.0013(10) 0.0063(11) 0.0028(9)
C53 0.040(2) 0.069(2) 0.038(2) -0.012(2) 0.0193(14) 0.004(2)
C54 0.0338(14) 0.0282(13) 0.0247(13) 0.0022(10) 0.0019(11) -0.0005(11)
C55 0.051(2) 0.054(2) 0.047(2) 0.028(2) 0.004(2) 0.010(2)
C56 0.0296(13) 0.0345(14) 0.0234(13) 0.0070(11) 0.0021(10) 0.0020(11)
C57 0.035(2) 0.052(2) 0.060(2) 0.013(2) 0.023(2) -0.0022(14)
B1 0.053(2) 0.033(2) 0.037(2) 0.0050(14) 0.019(2) 0.0042(15)
F1 0.094(2) 0.0485(12) 0.0639(14) 0.0019(10) 0.0524(13) -0.0009(11)
F2 0.0716(15) 0.077(2) 0.0461(12) -0.0038(11) 0.0076(11) -0.0054(12)
F3 0.080(2) 0.0503(12) 0.0737(15) 0.0131(11) 0.0303(12) 0.0277(11)
F4 0.0632(13) 0.0349(10) 0.0599(13) 0.0129(9) 0.0046(10) -0.0030(9)
O9 0.053(5) 0.049(4) 0.097(7) 0.026(4) -0.018(4) -0.016(3)
O9' 0.060(5) 0.054(5) 0.106(7) 0.032(5) -0.010(4) -0.019(4)
C61 0.225(9) 0.121(6) 0.097(5) -0.045(4) -0.054(5) 0.093(6)
C62 0.072(3) 0.043(2) 0.099(4) 0.020(2) -0.050(3) -0.012(2)
C63 0.068(3) 0.063(3) 0.082(3) 0.004(2) 0.013(2) -0.012(2)
O10 0.164(5) 0.255(8) 0.121(4) -0.080(5) 0.051(4) -0.053(5)
C64 0.118(6) 0.133(6) 0.241(10) 0.098(7) -0.050(6) -0.065(5)
C65 0.072(3) 0.113(5) 0.079(4) -0.009(3) -0.007(3) -0.038(3)
C66 0.130(5) 0.109(4) 0.073(3) 0.028(3) 0.004(3) -0.044(4)
O11 0.082(2) 0.064(2) 0.065(2) -0.0014(14) 0.010(2) -0.015(2)
O12 0.223(7) 0.188(6) 0.252(8) -0.066(6) 0.087(6) -0.079(6)

loop_
_atom_site_label
_atom_site_type_symbol
_atom_site_fract_x
_atom_site_fract_y
_atom_site_fract_z
_atom_site_U_iso_or_equiv
_atom_site_thermal_displace_type
_atom_site_occupancy
_atom_site_calc_flag
_atom_site_refinement_flags
Pd Pd -0.401386(11) 0.551528(10) -0.267908(11) 0.02121(7) Uani 1 d .
P P -0.48485(4) 0.64366(4) -0.24372(4) 0.02316(14) Uani 1 d .
O1 O -0.29253(11) 0.49349(10) -0.27992(10) 0.0255(4) Uani 1 d .
O2 O -0.16131(11) 0.48884(12) -0.23524(11) 0.0341(4) Uani 1 d .
O3 O -0.04369(12) 0.53366(12) -0.08717(13) 0.0385(5) Uani 1 d .
O4 O -0.10679(12) 0.63589(12) -0.15180(13) 0.0388(5) Uani 1 d .
O5 O -0.37198(13) 0.42488(14) -0.01178(13) 0.0460(6) Uani 1 d .
O6 O -0.24384(12) 0.40380(11) -0.02171(12) 0.0359(5) Uani 1 d .
O7 O -0.47016(13) 0.38437(12) -0.16758(14) 0.0435(5) Uani 1 d .
O8 O -0.51661(12) 0.49566(12) -0.12467(13) 0.0370(5) Uani 1 d .
N N -0.41468(12) 0.60432(12) -0.38131(12) 0.0237(4) Uani 1 d .
C1 C -0.1902(2) 0.5700(2) -0.0045(2) 0.0284(6) Uani 1 d .
C2 C -0.1838(2) 0.55029(14) -0.0887(2) 0.0261(5) Uani 1 d .
C3 C -0.2432(2) 0.51627(14) -0.13987(15) 0.0244(5) Uani 1 d .
C4 C -0.3188(2) 0.48727(14) -0.11705(15) 0.0240(5) Uani 1 d .
C5 C -0.3902(2) 0.49812(14) -0.16318(15) 0.0243(5) Uani 1 d .
C6 C -0.2495(2) 0.6203(2) 0.0109(2) 0.0342(6) Uani 1 d .
H6A H -0.2872(2) 0.6411(2) -0.0317(2) 0.041 Uiso 1 calc R
C7 C -0.2535(2) 0.6400(2) 0.0890(2) 0.0394(7) Uani 1 d .
H7A H -0.2928(2) 0.6759(2) 0.0995(2) 0.047 Uiso 1 calc R
C8 C -0.2010(2) 0.6081(2) 0.1517(2) 0.0406(7) Uani 1 d .
H8A H -0.2050(2) 0.6211(2) 0.2050(2) 0.049 Uiso 1 calc R
C9 C -0.1425(2) 0.5570(2) 0.1365(2) 0.0418(7) Uani 1 d .
H9A H -0.1071(2) 0.5338(2) 0.1794(2) 0.050 Uiso 1 calc R
C10 C -0.1355(2) 0.5395(2) 0.0583(2) 0.0360(6) Uani 1 d .
H10A H -0.0934(2) 0.5067(2) 0.0478(2) 0.043 Uiso 1 calc R
C20 C -0.43022(15) 0.68651(15) -0.38095(15) 0.0254(5) Uani 1 d .
C21 C -0.4111(2) 0.7378(2) -0.4383(2) 0.0321(6) Uani 1 d .
H21A H -0.3865(2) 0.7192(2) -0.4807(2) 0.038 Uiso 1 calc R
C22 C -0.4283(2) 0.8162(2) -0.4326(2) 0.0357(6) Uani 1 d .
H22A H -0.4153(2) 0.8513(2) -0.4715(2) 0.043 Uiso 1 calc R
C23 C -0.4640(2) 0.8442(2) -0.3710(2) 0.0355(6) Uani 1 d .
H23A H -0.4756(2) 0.8980(2) -0.3678(2) 0.043 Uiso 1 calc R
C24 C -0.4827(2) 0.7932(2) -0.3142(2) 0.0327(6) Uani 1 d .
H24A H -0.5077(2) 0.8122(2) -0.2722(2) 0.039 Uiso 1 calc R
C25 C -0.4653(2) 0.71430(15) -0.3180(2) 0.0256(5) Uani 1 d .
C26 C -0.4059(2) 0.56953(15) -0.4459(2) 0.0272(5) Uani 1 d .
H26A H -0.4053(2) 0.60032(15) -0.4921(2) 0.033 Uiso 1 calc R
C27 C -0.3968(2) 0.4851(2) -0.4528(2) 0.0286(6) Uani 1 d .
C28 C -0.3547(2) 0.4565(2) -0.5105(2) 0.0362(6) Uani 1 d .
H28A H -0.3321(2) 0.4917(2) -0.5435(2) 0.043 Uiso 1 calc R
C29 C -0.3457(2) 0.3770(2) -0.5197(2) 0.0449(8) Uani 1 d .
H29A H -0.3160(2) 0.3580(2) -0.5580(2) 0.054 Uiso 1 calc R
C30 C -0.3799(2) 0.3256(2) -0.4730(2) 0.0464(8) Uani 1 d .
H30A H -0.3731(2) 0.2712(2) -0.4789(2) 0.056 Uiso 1 calc R
C31 C -0.4241(2) 0.3532(2) -0.4177(2) 0.0433(7) Uani 1 d .
H31A H -0.4488(2) 0.3176(2) -0.3868(2) 0.052 Uiso 1 calc R
C32 C -0.4324(2) 0.4325(2) -0.4072(2) 0.0333(6) Uani 1 d .
H32A H -0.4624(2) 0.4512(2) -0.3689(2) 0.040 Uiso 1 calc R
C33 C -0.5923(2) 0.62897(15) -0.2591(2) 0.0254(5) Uani 1 d .
C34 C -0.6434(2) 0.6911(2) -0.2509(2) 0.0325(6) Uani 1 d .
H34A H -0.6215(2) 0.7410(2) -0.2362(2) 0.039 Uiso 1 calc R
C35 C -0.7255(2) 0.6805(2) -0.2641(2) 0.0377(7) Uani 1 d .
H35A H -0.7600(2) 0.7231(2) -0.2591(2) 0.045 Uiso 1 calc R
C36 C -0.7571(2) 0.6078(2) -0.2847(2) 0.0380(7) Uani 1 d .
H36A H -0.8135(2) 0.6003(2) -0.2931(2) 0.046 Uiso 1 calc R
C37 C -0.7072(2) 0.5458(2) -0.2931(2) 0.0356(6) Uani 1 d .
H37A H -0.7293(2) 0.4959(2) -0.3072(2) 0.043 Uiso 1 calc R
C38 C -0.6246(2) 0.55643(15) -0.2811(2) 0.0293(6) Uani 1 d .
H38A H -0.5904(2) 0.51416(15) -0.2879(2) 0.035 Uiso 1 calc R
C39 C -0.4593(2) 0.69331(15) -0.1488(2) 0.0277(5) Uani 1 d .
C40 C -0.5022(2) 0.6792(2) -0.0871(2) 0.0341(6) Uani 1 d .
H40A H -0.5463(2) 0.6443(2) -0.0950(2) 0.041 Uiso 1 calc R
C41 C -0.4800(2) 0.7160(2) -0.0148(2) 0.0427(7) Uani 1 d .
H41A H -0.5090(2) 0.7061(2) 0.0272(2) 0.051 Uiso 1 calc R
C42 C -0.4160(2) 0.7672(2) -0.0027(2) 0.0462(8) Uani 1 d .
H42A H -0.4019(2) 0.7930(2) 0.0470(2) 0.055 Uiso 1 calc R
C43 C -0.3726(2) 0.7810(2) -0.0627(2) 0.0429(7) Uani 1 d .
H43A H -0.3286(2) 0.8159(2) -0.0543(2) 0.051 Uiso 1 calc R
C44 C -0.3937(2) 0.7435(2) -0.1355(2) 0.0354(6) Uani 1 d .
H44A H -0.3633(2) 0.7521(2) -0.1765(2) 0.042 Uiso 1 calc R
C50 C -0.1035(2) 0.5706(2) -0.1097(2) 0.0290(6) Uani 1 d .
C51 C -0.0318(2) 0.6583(2) -0.1755(2) 0.0531(9) Uani 1 d .
H51A H -0.0394(2) 0.7068(2) -0.2061(2) 0.080 Uiso 1 calc R
H51B H -0.0144(2) 0.6172(2) -0.2085(2) 0.080 Uiso 1 calc R
H51C H 0.0090(2) 0.6661(2) -0.1279(2) 0.080 Uiso 1 calc R
C52 C -0.23581(15) 0.50005(14) -0.2246(2) 0.0245(5) Uani 1 d .
C53 C -0.1494(2) 0.4759(2) -0.3169(2) 0.0476(8) Uani 1 d .
H53A H -0.0922(2) 0.4684(2) -0.3176(2) 0.071 Uiso 1 calc R
H53B H -0.1687(2) 0.5212(2) -0.3496(2) 0.071 Uiso 1 calc R
H53C H -0.1791(2) 0.4296(2) -0.3384(2) 0.071 Uiso 1 calc R
C54 C -0.3150(2) 0.43624(15) -0.0443(2) 0.0293(6) Uani 1 d .
C55 C -0.2360(2) 0.3601(2) 0.0528(2) 0.0509(9) Uani 1 d .
H55A H -0.1821(2) 0.3380(2) 0.0656(2) 0.076 Uiso 1 calc R
H55B H -0.2757(2) 0.3181(2) 0.0470(2) 0.076 Uiso 1 calc R
H55C H -0.2451(2) 0.3950(2) 0.0959(2) 0.076 Uiso 1 calc R
C56 C -0.4621(2) 0.4524(2) -0.1500(2) 0.0295(6) Uani 1 d .
C57 C -0.5894(2) 0.4543(2) -0.1147(2) 0.0473(8) Uani 1 d .
H57A H -0.6266(2) 0.4905(2) -0.0958(2) 0.071 Uiso 1 calc R
H57B H -0.5758(2) 0.4124(2) -0.0757(2) 0.071 Uiso 1 calc R
H57C H -0.6146(2) 0.4321(2) -0.1659(2) 0.071 Uiso 1 calc R
B1 B 0.1602(2) 0.8369(2) -0.1382(2) 0.0397(8) Uani 1 d .
F1 F 0.20645(15) 0.85148(12) -0.19582(13) 0.0642(6) Uani 1 d .
F2 F 0.20636(14) 0.84253(14) -0.06279(12) 0.0651(6) Uani 1 d .
F3 F 0.09910(14) 0.89040(12) -0.14366(14) 0.0660(6) Uani 1 d .
F4 F 0.12877(12) 0.76241(10) -0.14935(12) 0.0534(5) Uani 1 d .
O9 O -0.2647(5) 0.6756(5) -0.2622(5) 0.070(2) Uani 0.50 d P
O9' O -0.2409(5) 0.6581(5) -0.3012(6) 0.076(3) Uani 0.50 d P
C61 C -0.1810(5) 0.7086(4) -0.3794(4) 0.157(4) Uani 1 d .
H61A H -0.1606(5) 0.7588(4) -0.3943(4) 0.236 Uiso 1 calc R
H61B H -0.2191(5) 0.6879(4) -0.4244(4) 0.236 Uiso 1 calc R
H61C H -0.1364(5) 0.6721(4) -0.3655(4) 0.236 Uiso 1 calc R
C62 C -0.2218(3) 0.7192(2) -0.3099(3) 0.079(2) Uani 1 d .
C63 C -0.2212(3) 0.7991(2) -0.2783(3) 0.0709(12) Uani 1 d .
H63A H -0.1946(3) 0.8338(2) -0.3112(3) 0.106 Uiso 1 calc R
H63B H -0.1922(3) 0.8000(2) -0.2233(3) 0.106 Uiso 1 calc R
H63C H -0.2764(3) 0.8167(2) -0.2794(3) 0.106 Uiso 1 calc R
O10 O -0.9353(4) 0.4853(4) -0.3520(3) 0.177(3) Uani 1 d .
C64 C -0.9043(4) 0.3723(4) -0.4012(6) 0.173(4) Uani 1 d .
H64A H -0.9270(4) 0.3539(4) -0.3554(6) 0.260 Uiso 1 calc R
H64B H -0.8484(4) 0.3556(4) -0.3956(6) 0.260 Uiso 1 calc R
H64C H -0.9350(4) 0.3505(4) -0.4503(6) 0.260 Uiso 1 calc R
C65 C -0.9081(3) 0.4543(4) -0.4046(4) 0.090(2) Uani 1 d .
C66 C -0.8786(2) 0.49693(14) -0.46664(14) 0.105(2) Uani 1 d .
H66A H -0.8862(2) 0.55276(14) -0.45927(14) 0.158 Uiso 1 calc R
H66B H -0.9082(2) 0.48093(14) -0.51874(14) 0.158 Uiso 1 calc R
H66C H -0.8215(2) 0.48597(14) -0.46401(14) 0.158 Uiso 1 calc R
O11 O -0.5642(2) 0.24684(14) -0.18718(14) 0.0707(8) Uani 1 d R
H12 H -0.5176(2) 0.29642(14) -0.17658(14) 0.160 Uiso 1 d R
H11 H -0.5974(2) 0.24472(14) -0.24338(14) 0.250 Uiso 1 d R
O12 O -1.0112(2) 0.61026(14) -0.37089(14) 0.215(3) Uani 1 d R
H14 H -0.9960(2) 0.65708(14) -0.36255(14) 0.300 Uiso 1 d R
H13 H -0.9821(2) 0.57896(14) -0.33377(14) 0.312 Uiso 1 d R

loop_
_atom_type_symbol
_atom_type_description
_atom_type_scat_dispersion_real
_atom_type_scat_dispersion_imag
_atom_type_scat_source
C C 0.0033 0.0016 'International Tables Vol C Tables 4.2.6.8 and 6.1.1.4'
H H 0.0000 0.0000 'International Tables Vol C Tables 4.2.6.8 and 6.1.1.4'
B B 0.0013 0.0007 'International Tables Vol C Tables 4.2.6.8 and 6.1.1.4'
N N 0.0061 0.0033 'International Tables Vol C Tables 4.2.6.8 and 6.1.1.4'
O O 0.0106 0.0060 'International Tables Vol C Tables 4.2.6.8 and 6.1.1.4'
F F 0.0171 0.0103 'International Tables Vol C Tables 4.2.6.8 and 6.1.1.4'
P P 0.1023 0.0942 'International Tables Vol C Tables 4.2.6.8 and 6.1.1.4'
Pd Pd -0.9988 1.0072 'International Tables Vol C Tables 4.2.6.8 and 6.1.1.4'

loop_
_geom_angle_atom_site_label_1
_geom_angle_atom_site_label_2
_geom_angle_atom_site_label_3
_geom_angle
C5 Pd N 177.87(9)
C5 Pd O1 85.41(9)
N Pd O1 94.04(7)
C5 Pd P 97.41(7)
N Pd P 83.79(6)
O1 Pd P 160.61(5)
C39 P C33 105.85(12)
C39 P C25 105.10(12)
C33 P C25 106.95(12)
C39 P Pd 116.25(9)
C33 P Pd 122.21(9)
C25 P Pd 98.57(9)
C52 O1 Pd 117.2(2)
C52 O2 C53 116.6(2)
C50 O4 C51 114.7(2)
C54 O6 C55 114.2(2)
C56 O8 C57 114.7(2)
C26 N C20 120.7(2)
C26 N Pd 125.0(2)
C20 N Pd 114.2(2)
C6 C1 C10 119.9(3)
C6 C1 C2 119.9(2)
C10 C1 C2 120.2(2)
C3 C2 C1 123.3(2)
C3 C2 C50 123.6(2)
C1 C2 C50 113.2(2)
C2 C3 C4 124.0(2)
C2 C3 C52 121.8(2)
C4 C3 C52 114.2(2)
C5 C4 C3 122.2(2)
C5 C4 C54 117.9(2)
C3 C4 C54 119.6(2)
C4 C5 C56 121.0(2)
C4 C5 Pd 121.9(2)
C56 C5 Pd 115.0(2)
C1 C6 C7 119.5(3)
C8 C7 C6 120.9(3)
C7 C8 C9 119.6(3)
C8 C9 C10 120.0(3)
C9 C10 C1 119.9(3)
C21 C20 C25 120.2(2)
C21 C20 N 123.6(2)
C25 C20 N 116.2(2)
C22 C21 C20 119.3(3)
C23 C22 C21 121.0(3)
C24 C23 C22 119.6(3)
C23 C24 C25 120.6(3)
C24 C25 C20 119.4(2)
C24 C25 P 123.4(2)
C20 C25 P 117.2(2)
N C26 C27 124.0(2)
C32 C27 C28 119.1(3)
C32 C27 C26 122.3(3)
C28 C27 C26 118.4(2)
C29 C28 C27 120.2(3)
C30 C29 C28 120.1(3)
C29 C30 C31 120.1(3)
C30 C31 C32 120.2(3)
C31 C32 C27 120.2(3)
C38 C33 C34 119.5(2)
C38 C33 P 120.2(2)
C34 C33 P 120.2(2)
C35 C34 C33 120.4(3)
C36 C35 C34 119.7(3)
C35 C36 C37 120.4(3)
C36 C37 C38 120.0(3)
C33 C38 C37 119.9(2)
C44 C39 C40 119.2(3)
C44 C39 P 119.8(2)
C40 C39 P 120.9(2)
C41 C40 C39 119.7(3)
C40 C41 C42 120.7(3)
C43 C42 C41 120.2(3)
C42 C43 C44 119.7(3)
C43 C44 C39 120.5(3)
O3 C50 O4 125.0(3)
O3 C50 C2 123.2(3)
O4 C50 C2 111.7(2)
O1 C52 O2 121.4(2)
O1 C52 C3 124.8(2)
O2 C52 C3 113.7(2)
O5 C54 O6 123.9(2)
O5 C54 C4 123.1(3)
O6 C54 C4 113.0(2)
O7 C56 O8 125.0(3)
O7 C56 C5 122.0(3)
O8 C56 C5 112.8(2)
F3 B1 F1 110.1(3)
F3 B1 F2 108.3(3)
F1 B1 F2 110.3(3)
F3 B1 F4 109.9(3)
F1 B1 F4 108.8(3)
F2 B1 F4 109.5(3)
O9' O9 C62 53.0(8)
O9 O9' C62 87.6(11)
O9' C62 O9 39.4(5)
O9' C62 C63 144.3(8)
O9 C62 C63 105.0(6)
O9' C62 C61 100.2(7)
O9 C62 C61 139.5(6)
C63 C62 C61 115.5(5)
O10 C65 C64 115.7(7)
O10 C65 C66 123.2(6)
C64 C65 C66 121.1(7)

loop_
_geom_bond_atom_site_label_1
_geom_bond_atom_site_label_2
_geom_bond_distance
Pd C5 1.986(2)
Pd N 2.111(2)
Pd O1 2.139(2)
Pd P 2.2106(7)
P C39 1.813(3)
P C33 1.813(3)
P C25 1.826(3)
O1 C52 1.229(3)
O2 C52 1.321(3)
O2 C53 1.457(3)
O3 C50 1.202(3)
O4 C50 1.328(3)
O4 C51 1.451(4)
O5 C54 1.210(3)
O6 C54 1.325(3)
O6 C55 1.462(3)
O7 C56 1.210(3)
O8 C56 1.316(3)
O8 C57 1.460(4)
N C26 1.284(3)
N C20 1.438(3)
C1 C6 1.386(4)
C1 C10 1.392(4)
C1 C2 1.496(4)
C2 C3 1.346(4)
C2 C50 1.507(4)
C3 C4 1.488(4)
C3 C52 1.497(4)
C4 C5 1.337(4)
C4 C54 1.511(4)
C5 C56 1.501(4)
C6 C7 1.386(4)
C7 C8 1.380(5)
C8 C9 1.383(5)
C9 C10 1.390(4)
C20 C21 1.395(4)
C20 C25 1.398(4)
C21 C22 1.388(4)
C22 C23 1.385(4)
C23 C24 1.383(4)
C24 C25 1.394(4)
C26 C27 1.468(4)
C27 C32 1.395(4)
C27 C28 1.401(4)
C28 C29 1.388(4)
C29 C30 1.383(5)
C30 C31 1.386(5)
C31 C32 1.387(4)
C33 C38 1.388(4)
C33 C34 1.397(4)
C34 C35 1.383(4)
C35 C36 1.383(4)
C36 C37 1.385(4)
C37 C38 1.391(4)
C39 C44 1.395(4)
C39 C40 1.400(4)
C40 C41 1.377(4)
C41 C42 1.387(5)
C42 C43 1.378(5)
C43 C44 1.388(4)
B1 F3 1.377(4)
B1 F1 1.382(4)
B1 F2 1.386(4)
B1 F4 1.388(4)
O9 O9' 0.888(10)
O9 C62 1.398(9)
O9' C62 1.117(9)
C61 C62 1.482(10)
C62 C63 1.477(6)
O10 C65 1.200(7)
C64 C65 1.414(9)
C65 C66 1.445(6)
